data_4116299
loop_
_publ_author_name
'Xinjian Lei'
'Maoyu Shang'
'Thomas P. Fehlner'

_publ_section_title
;
 Chemistry of Dimetallaboranes Derived from the Reaction of [Cp*MCl2]2
 with Monoboranes (M = Ru, Rh; Cp* = \h5-C5Me5)
;
_journal_name_full 'Journal of the American Chemical Society'
_journal_page_first 1275
_journal_page_last 1287
_journal_paper_doi 10.1021/ja982954j
_journal_volume 121
_journal_year 1999
_chemical_formula_sum 'C24 H36 B3 Co O4 Ru2'
_chemical_formula_weight 682.03
_chemical_name_systematic
;

1-(Cp*Ru)-2-(Cp*RuCO)-3-Co(CO)2-(mu-CO)B3H6

;
_space_group_IT_number 9
_symmetry_cell_setting monoclinic
_symmetry_space_group_name_Hall 'C -2yc'
_symmetry_space_group_name_H-M 'C 1 c 1'
_atom_sites_solution_hydrogens geom
_atom_sites_solution_primary direct
_atom_sites_solution_secondary difmap
_audit_creation_method SHELXL
_cell_angle_alpha 90.00
_cell_angle_beta 116.68(3)
_cell_angle_gamma 90.00
_cell_formula_units_Z 4
_cell_length_a 8.532(3)
_cell_length_b 38.001(4)
_cell_length_c 9.327(3)
_cell_measurement_reflns_used 25
_cell_measurement_temperature 293(2)
_cell_measurement_theta_max 16
_cell_measurement_theta_min 15
_cell_volume 2702.1(15)
_computing_cell_refinement 'CAD4 (Enraf-Nonius, 1985)'
_computing_data_collection 'CAD4 (Enraf-Nonius, 1985)'
_computing_data_reduction
;

Chi90s (Boyle, 1996)

Xcad4 (Harms, 1996)

SHELXTL-V5 (Siemens, 1994)

;
_computing_molecular_graphics 'ORTEP-III (Burnett & Johnson 1996)'
_computing_publication_material 'SHELXTL-V5 (Siemens, 1994)'
_computing_structure_refinement 'SHELXL-93 (Sheldrick, 1993)'
_computing_structure_solution 'SHELXS-86 (Sheldrick, 1990)'
_diffrn_ambient_temperature 293(2)
_diffrn_measurement_device 'Enraf Nonius CAD4'
_diffrn_measurement_method Omega-theta-scans
_diffrn_radiation_monochromator graphite
_diffrn_radiation_source 'fine-focus sealed tube'
_diffrn_radiation_type MoK\a
_diffrn_radiation_wavelength 0.71073
_diffrn_reflns_av_R_equivalents 0.0000
_diffrn_reflns_av_sigmaI/netI 0.0254
_diffrn_reflns_limit_h_max 10
_diffrn_reflns_limit_h_min -10
_diffrn_reflns_limit_k_max 44
_diffrn_reflns_limit_k_min 0
_diffrn_reflns_limit_l_max 11
_diffrn_reflns_limit_l_min -11
_diffrn_reflns_number 4728
_diffrn_reflns_theta_max 25.00
_diffrn_reflns_theta_min 2.14
_diffrn_standards_decay_% 0
_diffrn_standards_interval_count 200
_diffrn_standards_interval_time 120
_diffrn_standards_number 3
_exptl_absorpt_coefficient_mu 1.738
_exptl_absorpt_correction_T_max 1.0000
_exptl_absorpt_correction_T_min 0.4043
_exptl_absorpt_correction_type DIFABS
_exptl_crystal_colour black
_exptl_crystal_density_diffrn 1.677
_exptl_crystal_description plate-like
_exptl_crystal_F_000 1368
_exptl_crystal_size_max 0.35
_exptl_crystal_size_mid 0.25
_exptl_crystal_size_min 0.04
_refine_diff_density_max 0.939
_refine_diff_density_min -1.005
_refine_diff_density_rms 0.128
_refine_ls_abs_structure_details 'Flack H D (1983), Acta Cryst. A39, 876-881'
_refine_ls_abs_structure_Flack 0.00
_refine_ls_extinction_method none
_refine_ls_goodness_of_fit_all 1.082
_refine_ls_goodness_of_fit_obs 1.085
_refine_ls_hydrogen_treatment mixed
_refine_ls_matrix_type full
_refine_ls_number_parameters 325
_refine_ls_number_reflns 4728
_refine_ls_number_restraints 20
_refine_ls_restrained_S_all 1.112
_refine_ls_restrained_S_obs 1.115
_refine_ls_R_factor_all 0.0653
_refine_ls_R_factor_obs 0.0644
_refine_ls_shift/esd_max 0.000
_refine_ls_shift/esd_mean 0.000
_refine_ls_structure_factor_coef Fsqd
_refine_ls_weighting_details 'w=1/[\s^2^(Fo^2^)+(0.0982P)^2^+41.4706P] where P=(Fo^2^+2Fc^2^)/3'
_refine_ls_weighting_scheme calc
_refine_ls_wR_factor_all 0.1768
_refine_ls_wR_factor_obs 0.1759
_reflns_number_observed 4659
_reflns_number_total 4728
_reflns_observed_criterion >2sigma(I)
_cod_data_source_file ja982954j_3.cif
_cod_data_source_block fe9809,compound3
_cod_depositor_comments
;
The following automatic conversions were performed:

'_refine_ls_weighting_scheme' value 'calc
w=1/[\s^2^(Fo^2^)+(0.0982P)^2^+41.4706P] where P=(Fo^2^+2Fc^2^)/3'
was changed to 'calc'. New tag '_refine_ls_weighting_details' was
created. The value of the new tag was set to
'w=1/[\s^2^(Fo^2^)+(0.0982P)^2^+41.4706P] where P=(Fo^2^+2Fc^2^)/3'.

Automatic conversion script
Id: cif_fix_values 3143 2015-03-26 13:38:13Z robertas 
;
_cod_original_cell_volume 2702.1(13)
_cod_database_code 4116299

loop_
_symmetry_equiv_pos_as_xyz
'x, y, z'
'x, -y, z+1/2'
'x+1/2, y+1/2, z'
'x+1/2, -y+1/2, z+1/2'

loop_
_atom_site_aniso_label
_atom_site_aniso_U_11
_atom_site_aniso_U_22
_atom_site_aniso_U_33
_atom_site_aniso_U_23
_atom_site_aniso_U_13
_atom_site_aniso_U_12
Ru1 0.0382(5) 0.0337(5) 0.0361(5) -0.0042(4) 0.0187(4) -0.0033(4)
Ru2 0.0402(5) 0.0343(5) 0.0412(5) 0.0010(4) 0.0200(4) -0.0012(4)
Co 0.0470(10) 0.0633(12) 0.0365(9) 0.0041(8) 0.0045(8) 0.0036(9)
B1 0.060(9) 0.020(6) 0.061(9) -0.003(6) 0.042(8) -0.002(6)
B2 0.079(14) 0.071(12) 0.096(16) -0.017(11) 0.060(13) -0.007(11)
B3 0.170(30) 0.119(22) 0.111(21) -0.073(18) 0.113(23) -0.097(22)
C1 0.054(8) 0.051(8) 0.051(8) 0.001(6) 0.019(7) -0.009(7)
C2 0.090(12) 0.040(7) 0.085(12) 0.014(8) 0.056(11) 0.011(8)
C3 0.045(7) 0.048(7) 0.053(8) 0.017(6) 0.018(6) 0.006(6)
C4 0.085(11) 0.046(8) 0.050(8) 0.008(6) 0.044(8) 0.008(7)
C5 0.040(7) 0.051(8) 0.078(10) 0.029(7) 0.031(7) 0.014(6)
C6 0.155(24) 0.085(15) 0.076(14) -0.011(12) 0.015(15) -0.057(16)
C7 0.159(24) 0.071(13) 0.150(23) 0.033(14) 0.108(21) 0.063(15)
C8 0.050(10) 0.130(19) 0.098(15) 0.051(14) 0.011(10) 0.003(11)
C9 0.214(30) 0.061(11) 0.073(13) 0.011(9) 0.090(17) 0.013(14)
C10 0.083(14) 0.096(16) 0.239(33) 0.080(19) 0.118(20) 0.042(12)
C11 0.051(8) 0.038(7) 0.069(9) -0.003(6) 0.027(7) -0.001(6)
C12 0.058(9) 0.047(8) 0.072(9) -0.006(7) 0.035(8) -0.015(7)
C13 0.051(8) 0.038(7) 0.079(10) -0.006(7) 0.013(8) -0.008(6)
C14 0.061(9) 0.043(7) 0.051(8) -0.005(6) 0.018(7) -0.017(6)
C15 0.043(7) 0.037(7) 0.095(12) -0.015(7) 0.030(8) -0.014(6)
C16 0.090(14) 0.062(11) 0.162(23) 0.050(14) 0.053(15) 0.005(11)
C17 0.064(10) 0.082(12) 0.106(15) 0.007(11) 0.052(11) -0.004(9)
C18 0.054(9) 0.058(10) 0.069(11) -0.006(8) -0.017(8) 0.003(7)
C19 0.137(20) 0.110(17) 0.083(14) -0.059(13) 0.062(14) -0.064(16)
C20 0.095(16) 0.079(14) 0.179(26) -0.073(16) 0.070(17) -0.005(12)
C21 0.033(6) 0.037(6) 0.039(6) 0.007(5) 0.009(5) -0.004(5)
O21 0.047(5) 0.053(5) 0.045(5) -0.004(4) 0.021(4) 0.008(4)
C22 0.052(9) 0.089(14) 0.060(10) 0.000(9) 0.010(8) -0.017(9)
O22 0.103(12) 0.093(12) 0.119(13) 0.038(10) 0.012(10) 0.043(10)
C23 0.045(10) 0.136(20) 0.068(12) -0.006(12) -0.016(9) -0.023(11)
O23 0.091(13) 0.307(34) 0.104(14) 0.002(17) 0.010(11) -0.111(18)
C24 0.170(26) 0.083(14) 0.094(15) -0.008(11) 0.107(18) -0.005(14)
O24 0.170(20) 0.139(18) 0.114(15) -0.025(12) 0.085(15) -0.062(14)

loop_
_atom_site_label
_atom_site_type_symbol
_atom_site_fract_x
_atom_site_fract_y
_atom_site_fract_z
_atom_site_U_iso_or_equiv
_atom_site_thermal_displace_type
_atom_site_occupancy
_atom_site_calc_flag
_atom_site_refinement_flags
Ru1 Ru 0.14035(11) 0.08606(2) 0.59245(10) 0.0353(2) Uani 1 d D
Ru2 Ru 0.24066(11) 0.15575(2) 0.57213(10) 0.0379(3) Uani 1 d D
Co Co -0.0770(3) 0.13065(6) 0.3892(2) 0.0543(5) Uani 1 d D
B1 B 0.3639(23) 0.1059(3) 0.5839(20) 0.042(3) Uani 1 d D
H1 H 0.4862(92) 0.1016(45) 0.6683(149) 0.062 Uiso 1 d D
H4 H 0.3472(32) 0.1319(6) 0.5064(42) 0.062 Uiso 1 d D
B2 B 0.2501(31) 0.0765(6) 0.4254(32) 0.074(6) Uani 1 d D
H2 H 0.2873(96) 0.0556(20) 0.3825(85) 0.111 Uiso 1 d D
H5 H 0.3118(48) 0.0738(9) 0.5793(51) 0.111 Uiso 1 d D
H6 H 0.3152(65) 0.1069(15) 0.4141(41) 0.111 Uiso 1 d D
B3 B 0.0396(46) 0.0815(8) 0.3435(37) 0.115(13) Uani 1 d D
H3 H -0.0159(403) 0.0630(60) 0.2588(269) 0.172 Uiso 1 d D
C1 C 0.0537(21) 0.0329(4) 0.6276(18) 0.054(3) Uani 1 d .
C2 C 0.2347(26) 0.0322(4) 0.6949(23) 0.066(4) Uani 1 d .
C3 C 0.3018(18) 0.0547(4) 0.8180(17) 0.050(3) Uani 1 d .
C4 C 0.1659(23) 0.0696(4) 0.8380(18) 0.055(4) Uani 1 d .
C5 C 0.0049(18) 0.0571(4) 0.7183(20) 0.055(4) Uani 1 d .
C6 C -0.0704(40) 0.0084(6) 0.4963(27) 0.119(10) Uani 1 d .
H6A H -0.1705(40) 0.0214(6) 0.4224(27) 0.179 Uiso 1 calc R
H6B H -0.1083(40) -0.0101(6) 0.5437(27) 0.179 Uiso 1 calc R
H6C H -0.0105(40) -0.0016(6) 0.4401(27) 0.179 Uiso 1 calc R
C7 C 0.3374(38) 0.0066(6) 0.6422(36) 0.112(9) Uani 1 d .
H7A H 0.2701(38) 0.0013(6) 0.5303(36) 0.169 Uiso 1 calc R
H7B H 0.3596(38) -0.0147(6) 0.7037(36) 0.169 Uiso 1 calc R
H7C H 0.4468(38) 0.0171(6) 0.6597(36) 0.169 Uiso 1 calc R
C8 C 0.4898(24) 0.0586(7) 0.9298(28) 0.101(8) Uani 1 d .
H8A H 0.5032(24) 0.0749(7) 1.0130(28) 0.151 Uiso 1 calc R
H8B H 0.5512(24) 0.0673(7) 0.8724(28) 0.151 Uiso 1 calc R
H8C H 0.5373(24) 0.0362(7) 0.9765(28) 0.151 Uiso 1 calc R
C9 C 0.1760(45) 0.0914(5) 0.9737(27) 0.106(9) Uani 1 d .
H9A H 0.1765(45) 0.0763(5) 1.0566(27) 0.159 Uiso 1 calc R
H9B H 0.0763(45) 0.1068(5) 0.9370(27) 0.159 Uiso 1 calc R
H9C H 0.2816(45) 0.1051(5) 1.0154(27) 0.159 Uiso 1 calc R
C10 C -0.1688(30) 0.0643(6) 0.7098(41) 0.122(12) Uani 1 d .
H10A H -0.1783(30) 0.0525(6) 0.7966(41) 0.183 Uiso 1 calc R
H10B H -0.2585(30) 0.0558(6) 0.6095(41) 0.183 Uiso 1 calc R
H10C H -0.1827(30) 0.0891(6) 0.7178(41) 0.183 Uiso 1 calc R
C11 C 0.2917(19) 0.2135(4) 0.5767(20) 0.053(3) Uani 1 d .
C12 C 0.4482(21) 0.1945(4) 0.6246(21) 0.057(4) Uani 1 d .
C13 C 0.4865(20) 0.1769(4) 0.7782(22) 0.062(4) Uani 1 d .
C14 C 0.3530(21) 0.1850(4) 0.8146(18) 0.054(3) Uani 1 d .
C15 C 0.2306(19) 0.2079(4) 0.6934(22) 0.059(4) Uani 1 d .
C16 C 0.2114(32) 0.2394(5) 0.4379(35) 0.106(8) Uani 1 d .
H16A H 0.2558(32) 0.2626(5) 0.4750(35) 0.158 Uiso 1 calc R
H16B H 0.0861(32) 0.2393(5) 0.3970(35) 0.158 Uiso 1 calc R
H16C H 0.2416(32) 0.2326(5) 0.3544(35) 0.158 Uiso 1 calc R
C17 C 0.5724(25) 0.1983(6) 0.5522(27) 0.079(5) Uani 1 d .
H17A H 0.6398(25) 0.1771(6) 0.5697(27) 0.119 Uiso 1 calc R
H17B H 0.6499(25) 0.2178(6) 0.6014(27) 0.119 Uiso 1 calc R
H17C H 0.5071(25) 0.2025(6) 0.4390(27) 0.119 Uiso 1 calc R
C18 C 0.6609(23) 0.1585(4) 0.8803(23) 0.077(6) Uani 1 d .
H18A H 0.7371(23) 0.1743(4) 0.9626(23) 0.116 Uiso 1 calc R
H18B H 0.7149(23) 0.1518(4) 0.8135(23) 0.116 Uiso 1 calc R
H18C H 0.6402(23) 0.1379(4) 0.9288(23) 0.116 Uiso 1 calc R
C19 C 0.3473(37) 0.1760(7) 0.9669(27) 0.105(8) Uani 1 d .
H19A H 0.2469(37) 0.1615(7) 0.9445(27) 0.158 Uiso 1 calc R
H19B H 0.3391(37) 0.1973(7) 1.0189(27) 0.158 Uiso 1 calc R
H19C H 0.4521(37) 0.1636(7) 1.0359(27) 0.158 Uiso 1 calc R
C20 C 0.0784(31) 0.2249(6) 0.6995(36) 0.114(10) Uani 1 d .
H20A H 0.1151(31) 0.2462(6) 0.7604(36) 0.172 Uiso 1 calc R
H20B H 0.0293(31) 0.2092(6) 0.7497(36) 0.172 Uiso 1 calc R
H20C H -0.0085(31) 0.2301(6) 0.5925(36) 0.172 Uiso 1 calc R
C21 C 0.0299(17) 0.1344(3) 0.6169(16) 0.039(3) Uani 1 d .
O21 O -0.0246(12) 0.1448(3) 0.7083(11) 0.048(2) Uani 1 d .
C22 C -0.1609(23) 0.1721(6) 0.3217(22) 0.073(5) Uani 1 d .
O22 O -0.2145(24) 0.2002(5) 0.2870(23) 0.119(6) Uani 1 d .
C23 C -0.2780(24) 0.1075(7) 0.3523(25) 0.099(7) Uani 1 d .
O23 O -0.4018(27) 0.0956(8) 0.3310(27) 0.180(12) Uani 1 d .
C24 C 0.1531(36) 0.1546(6) 0.3339(27) 0.098(8) Uani 1 d D
O24 O 0.1758(33) 0.1590(6) 0.2329(27) 0.133(8) Uani 1 d .

loop_
_atom_type_symbol
_atom_type_description
_atom_type_scat_dispersion_real
_atom_type_scat_dispersion_imag
_atom_type_scat_source
C C 0.0033 0.0016 'International Tables Vol C Tables 4.2.6.8 and 6.1.1.4'
H H 0.0000 0.0000 'International Tables Vol C Tables 4.2.6.8 and 6.1.1.4'
B B 0.0013 0.0007 'International Tables Vol C Tables 4.2.6.8 and 6.1.1.4'
O O 0.0106 0.0060 'International Tables Vol C Tables 4.2.6.8 and 6.1.1.4'
Co Co 0.3494 0.9721 'International Tables Vol C Tables 4.2.6.8 and 6.1.1.4'
Ru Ru -1.2594 0.8363 'International Tables Vol C Tables 4.2.6.8 and 6.1.1.4'

loop_
_geom_angle_atom_site_label_1
_geom_angle_atom_site_label_2
_geom_angle_atom_site_label_3
_geom_angle
B1 Ru1 B3 85.1(8)
B1 Ru1 C21 98.6(5)
B3 Ru1 C21 102.2(11)
B1 Ru1 B2 48.6(7)
B3 Ru1 B2 44.5(12)
C21 Ru1 B2 125.1(7)
B1 Ru1 C1 134.7(6)
B3 Ru1 C1 95.1(8)
C21 Ru1 C1 125.2(6)
B2 Ru1 C1 103.4(7)
B1 Ru1 C2 100.7(6)
B3 Ru1 C2 106.6(11)
C21 Ru1 C2 146.4(6)
B2 Ru1 C2 88.0(8)
C1 Ru1 C2 36.0(6)
B1 Ru1 C5 152.0(6)
B3 Ru1 C5 118.9(8)
C21 Ru1 C5 90.5(5)
B2 Ru1 C5 140.6(7)
C1 Ru1 C5 37.2(6)
C2 Ru1 C5 60.5(5)
B1 Ru1 C3 92.3(6)
B3 Ru1 C3 139.6(11)
C21 Ru1 C3 118.0(5)
B2 Ru1 C3 107.4(8)
C1 Ru1 C3 59.3(5)
C2 Ru1 C3 34.4(6)
C5 Ru1 C3 60.2(5)
B1 Ru1 C4 117.3(6)
B3 Ru1 C4 153.6(7)
C21 Ru1 C4 88.6(5)
B2 Ru1 C4 142.4(8)
C1 Ru1 C4 59.6(6)
C2 Ru1 C4 58.1(6)
C5 Ru1 C4 36.0(6)
C3 Ru1 C4 35.2(6)
B1 Ru1 Co 95.8(4)
B3 Ru1 Co 56.0(11)
C21 Ru1 Co 46.2(4)
B2 Ru1 Co 89.0(7)
C1 Ru1 Co 121.6(4)
C2 Ru1 Co 154.9(5)
C5 Ru1 Co 109.4(3)
C3 Ru1 Co 163.2(4)
C4 Ru1 Co 128.7(4)
B1 Ru1 Ru2 49.2(4)
B3 Ru1 Ru2 89.4(7)
C21 Ru1 Ru2 50.0(4)
B2 Ru1 Ru2 82.4(6)
C1 Ru1 Ru2 174.2(4)
C2 Ru1 Ru2 145.4(5)
C5 Ru1 Ru2 137.0(4)
C3 Ru1 Ru2 118.7(4)
C4 Ru1 Ru2 115.4(4)
Co Ru1 Ru2 58.41(6)
B1 Ru1 H5 38.2(12)
B3 Ru1 H5 79.9(18)
C21 Ru1 H5 136.8(13)
B2 Ru1 H5 36.0(13)
C1 Ru1 H5 97.1(13)
C2 Ru1 H5 66.5(13)
C5 Ru1 H5 126.7(13)
C3 Ru1 H5 73.8(15)
C4 Ru1 H5 108.6(15)
Co Ru1 H5 120.9(14)
Ru2 Ru1 H5 87.2(12)
C24 Ru2 B1 88.2(7)
C24 Ru2 C21 106.0(8)
B1 Ru2 C21 95.1(5)
C24 Ru2 C12 97.1(8)
B1 Ru2 C12 104.8(6)
C21 Ru2 C12 149.9(6)
C24 Ru2 C11 90.8(8)
B1 Ru2 C11 141.2(5)
C21 Ru2 C11 122.3(5)
C12 Ru2 C11 37.0(6)
C24 Ru2 C13 133.8(9)
B1 Ru2 C13 91.4(6)
C21 Ru2 C13 120.0(6)
C12 Ru2 C13 38.8(6)
C11 Ru2 C13 62.4(6)
C24 Ru2 C15 119.1(7)
B1 Ru2 C15 149.4(6)
C21 Ru2 C15 90.6(5)
C12 Ru2 C15 61.0(5)
C11 Ru2 C15 36.4(6)
C13 Ru2 C15 60.1(6)
C24 Ru2 C14 151.9(7)
B1 Ru2 C14 113.4(6)
C21 Ru2 C14 90.4(5)
C12 Ru2 C14 61.1(6)
C11 Ru2 C14 61.1(6)
C13 Ru2 C14 34.7(6)
C15 Ru2 C14 36.4(6)
C24 Ru2 Co 60.9(7)
B1 Ru2 Co 92.9(5)
C21 Ru2 Co 45.2(3)
C12 Ru2 Co 151.6(5)
C11 Ru2 Co 120.0(4)
C13 Ru2 Co 164.9(5)
C15 Ru2 Co 111.9(4)
C14 Ru2 Co 131.3(4)
C24 Ru2 Ru1 94.7(6)
B1 Ru2 Ru1 47.4(4)
C21 Ru2 Ru1 48.2(3)
C12 Ru2 Ru1 149.3(4)
C11 Ru2 Ru1 170.1(4)
C13 Ru2 Ru1 118.1(4)
C15 Ru2 Ru1 134.2(4)
C14 Ru2 Ru1 113.1(4)
Co Ru2 Ru1 56.67(5)
C24 Ru2 H4 63.4(11)
B1 Ru2 H4 33.3(9)
C21 Ru2 H4 121.7(9)
C12 Ru2 H4 85.7(10)
C11 Ru2 H4 115.3(9)
C13 Ru2 H4 93.3(12)
C15 Ru2 H4 146.6(10)
C14 Ru2 H4 126.5(12)
Co Ru2 H4 98.2(11)
Ru1 Ru2 H4 74.5(8)
C22 Co C23 99.9(10)
C22 Co C21 104.6(7)
C23 Co C21 100.7(8)
C22 Co B3 146.7(10)
C23 Co B3 91.2(11)
C21 Co B3 104.0(10)
C22 Co C24 79.8(8)
C23 Co C24 158.2(9)
C21 Co C24 100.5(7)
B3 Co C24 78.6(7)
C22 Co Ru1 154.7(6)
C23 Co Ru1 97.2(8)
C21 Co Ru1 53.6(4)
B3 Co Ru1 50.5(9)
C24 Co Ru1 91.1(6)
C22 Co Ru2 92.5(6)
C23 Co Ru2 154.4(7)
C21 Co Ru2 54.2(4)
B3 Co Ru2 90.6(7)
C24 Co Ru2 46.3(6)
Ru1 Co Ru2 64.92(6)
B2 B1 Ru1 68.5(9)
B2 B1 Ru2 116.4(12)
Ru1 B1 Ru2 83.4(6)
B2 B1 H1 123.2(100)
Ru1 B1 H1 124.1(99)
Ru2 B1 H1 119.9(100)
B2 B1 H4 98.4(20)
Ru1 B1 H4 117.3(15)
Ru2 B1 H4 46.8(14)
H1 B1 H4 114.3(100)
B2 B1 H5 47.2(16)
Ru1 B1 H5 49.6(15)
Ru2 B1 H5 132.6(18)
H1 B1 H5 95.4(100)
H4 B1 H5 144.6(29)
B2 B1 H6 46.9(14)
Ru1 B1 H6 103.5(15)
Ru2 B1 H6 91.6(28)
H1 B1 H6 123.6(100)
H4 B1 H6 54.4(26)
H5 B1 H6 93.7(25)
B3 B2 B1 113.7(15)
B3 B2 Ru1 64.9(11)
B1 B2 Ru1 63.0(8)
B3 B2 H2 112.7(47)
B1 B2 H2 133.2(53)
Ru1 B2 H2 137.0(52)
B3 B2 H5 110.2(22)
B1 B2 H5 47.1(16)
Ru1 B2 H5 46.4(16)
H2 B2 H5 109.7(52)
B3 B2 H6 106.4(32)
B1 B2 H6 54.0(15)
Ru1 B2 H6 104.2(22)
H2 B2 H6 116.5(63)
H5 B2 H6 100.6(26)
B2 B3 Ru1 70.7(16)
B2 B3 Co 120.0(13)
Ru1 B3 Co 73.5(7)
B2 B3 H3 108.8(100)
Ru1 B3 H3 138.4(100)
Co B3 H3 129.8(100)
C2 C1 C5 107.8(14)
C2 C1 C6 125.7(19)
C5 C1 C6 125.9(19)
C2 C1 Ru1 73.0(9)
C5 C1 Ru1 73.0(8)
C6 C1 Ru1 126.4(13)
C3 C2 C1 109.8(14)
C3 C2 C7 126.6(20)
C1 C2 C7 123.4(19)
C3 C2 Ru1 73.6(8)
C1 C2 Ru1 71.1(9)
C7 C2 Ru1 126.1(13)
C2 C3 C4 108.5(14)
C2 C3 C8 125.6(18)
C4 C3 C8 125.2(17)
C2 C3 Ru1 72.0(9)
C4 C3 Ru1 73.2(8)
C8 C3 Ru1 128.0(12)
C3 C4 C5 109.5(13)
C3 C4 C9 128.0(19)
C5 C4 C9 121.8(19)
C3 C4 Ru1 71.6(8)
C5 C4 Ru1 71.2(8)
C9 C4 Ru1 130.2(11)
C4 C5 C1 104.3(12)
C4 C5 C10 125.5(20)
C1 C5 C10 129.7(20)
C4 C5 Ru1 72.8(8)
C1 C5 Ru1 69.8(8)
C10 C5 Ru1 128.1(11)
C1 C6 H6A 109.5(13)
C1 C6 H6B 109.5(11)
H6A C6 H6B 109.5
C1 C6 H6C 109.5(15)
H6A C6 H6C 109.5
H6B C6 H6C 109.5
C2 C7 H7A 109.5(14)
C2 C7 H7B 109.5(11)
H7A C7 H7B 109.5
C2 C7 H7C 109.5(13)
H7A C7 H7C 109.5
H7B C7 H7C 109.5
C3 C8 H8A 109.5(13)
C3 C8 H8B 109.5(10)
H8A C8 H8B 109.5
C3 C8 H8C 109.5(11)
H8A C8 H8C 109.5
H8B C8 H8C 109.5
C4 C9 H9A 109.5(9)
C4 C9 H9B 109.5(13)
H9A C9 H9B 109.5
C4 C9 H9C 109.5(14)
H9A C9 H9C 109.47(6)
H9B C9 H9C 109.47(8)
C5 C10 H10A 109.5(11)
C5 C10 H10B 109.5(16)
H10A C10 H10B 109.5
C5 C10 H10C 109.5(12)
H10A C10 H10C 109.5
H10B C10 H10C 109.5
C12 C11 C15 107.8(14)
C12 C11 C16 127.1(16)
C15 C11 C16 124.6(16)
C12 C11 Ru2 69.6(8)
C15 C11 Ru2 74.5(8)
C16 C11 Ru2 127.6(14)
C11 C12 C13 107.8(14)
C11 C12 C17 124.9(16)
C13 C12 C17 126.0(16)
C11 C12 Ru2 73.4(8)
C13 C12 Ru2 73.5(8)
C17 C12 Ru2 129.1(13)
C14 C13 C12 107.1(14)
C14 C13 C18 129.5(18)
C12 C13 C18 122.7(17)
C14 C13 Ru2 74.4(9)
C12 C13 Ru2 67.7(8)
C18 C13 Ru2 129.7(10)
C13 C14 C15 109.5(14)
C13 C14 C19 125.4(18)
C15 C14 C19 124.5(18)
C13 C14 Ru2 70.9(9)
C15 C14 Ru2 71.7(9)
C19 C14 Ru2 130.6(11)
C11 C15 C14 107.8(13)
C11 C15 C20 126.8(19)
C14 C15 C20 125.2(20)
C11 C15 Ru2 69.1(8)
C14 C15 Ru2 71.9(8)
C20 C15 Ru2 128.5(11)
C11 C16 H16A 109.5(11)
C11 C16 H16B 109.5(11)
H16A C16 H16B 109.5
C11 C16 H16C 109.5(13)
H16A C16 H16C 109.5
H16B C16 H16C 109.5
C12 C17 H17A 109.5(10)
C12 C17 H17B 109.5(11)
H17A C17 H17B 109.5
C12 C17 H17C 109.5(11)
H17A C17 H17C 109.5
H17B C17 H17C 109.5
C13 C18 H18A 109.5(8)
C13 C18 H18B 109.5(12)
H18A C18 H18B 109.5
C13 C18 H18C 109.5(10)
H18A C18 H18C 109.5
H18B C18 H18C 109.5
C14 C19 H19A 109.5(10)
C14 C19 H19B 109.5(11)
H19A C19 H19B 109.5
C14 C19 H19C 109.5(14)
H19A C19 H19C 109.5
H19B C19 H19C 109.5
C15 C20 H20A 109.5(10)
C15 C20 H20B 109.5(13)
H20A C20 H20B 109.5
C15 C20 H20C 109.5(14)
H20A C20 H20C 109.5
H20B C20 H20C 109.5
O21 C21 Co 132.0(10)
O21 C21 Ru1 133.8(10)
Co C21 Ru1 80.2(5)
O21 C21 Ru2 128.7(10)
Co C21 Ru2 80.6(5)
Ru1 C21 Ru2 81.8(5)
O22 C22 Co 175.4(20)
O23 C23 Co 175.5(31)
O24 C24 Ru2 149.3(26)
O24 C24 Co 137.7(24)
Ru2 C24 Co 72.9(6)

loop_
_geom_bond_atom_site_label_1
_geom_bond_atom_site_label_2
_geom_bond_distance
Ru1 B1 2.09(2)
Ru1 B3 2.09(3)
Ru1 C21 2.121(13)
Ru1 B2 2.18(2)
Ru1 C1 2.225(15)
Ru1 C2 2.248(15)
Ru1 C5 2.267(14)
Ru1 C3 2.268(13)
Ru1 C4 2.288(13)
Ru1 Co 2.597(2)
Ru1 Ru2 2.8155(13)
Ru1 H5 1.59(3)
Ru2 C24 2.00(2)
Ru2 B1 2.146(13)
Ru2 C21 2.178(13)
Ru2 C12 2.184(14)
Ru2 C11 2.232(14)
Ru2 C13 2.262(15)
Ru2 C15 2.303(14)
Ru2 C14 2.307(15)
Ru2 Co 2.648(2)
Ru2 H4 1.59(3)
Co C22 1.73(2)
Co C23 1.82(2)
Co C21 1.903(13)
Co B3 2.25(3)
Co C24 2.42(2)
B1 B2 1.76(3)
B1 H1 1.00(3)
B1 H4 1.19(2)
B1 H5 1.29(3)
B1 H6 1.45(3)
B2 B3 1.62(4)
B2 H2 1.00(3)
B2 H5 1.29(3)
B2 H6 1.31(3)
B3 H3 1.00(3)
C1 C2 1.38(2)
C1 C5 1.43(2)
C1 C6 1.53(2)
C2 C3 1.34(2)
C2 C7 1.53(2)
C3 C4 1.38(2)
C3 C8 1.48(2)
C4 C5 1.41(2)
C4 C9 1.48(2)
C5 C10 1.47(2)
C6 H6A 0.96
C6 H6B 0.96
C6 H6C 0.96
C7 H7A 0.96
C7 H7B 0.96
C7 H7C 0.96
C8 H8A 0.96
C8 H8B 0.96
C8 H8C 0.96
C9 H9A 0.96
C9 H9B 0.96
C9 H9C 0.96
C10 H10A 0.96
C10 H10B 0.96
C10 H10C 0.96
C11 C12 1.40(2)
C11 C15 1.42(2)
C11 C16 1.52(3)
C12 C13 1.48(2)
C12 C17 1.50(2)
C13 C14 1.36(2)
C13 C18 1.53(2)
C14 C15 1.44(2)
C14 C19 1.48(3)
C15 C20 1.47(2)
C16 H16A 0.96
C16 H16B 0.96
C16 H16C 0.96
C17 H17A 0.96
C17 H17B 0.96
C17 H17C 0.96
C18 H18A 0.96
C18 H18B 0.96
C18 H18C 0.96
C19 H19A 0.96
C19 H19B 0.96
C19 H19C 0.96
C20 H20A 0.96
C20 H20B 0.96
C20 H20C 0.96
C21 O21 1.21(2)
C22 O22 1.15(3)
C23 O23 1.08(3)
C24 O24 1.06(3)
